data_7720236
loop_
_publ_author_name
'Belousov, Yuriy A.'
'Polikovsky, Trofim A.'
'Metlin, Mikhail T.'
'Shikin, Daniil D.'
'Gontcharenko, Victoria E.'
'Lyssenko, Konstanin A.'
'Drozdov, Andrey A.'
'Korshunov, Vladislav M.'
'Taydakov, Ilya V.'
'Marchetti, Fabio'
'Pettinari, Claudio'

_publ_section_title
;
 Why europium acylpyrazolonates are bad phosphors: lessons learned from
 the study of ionic and polymer complexes [MLnQ<sub>4</sub>], M =
 NEt<sub>4</sub><sup>+</sup>, Ag<sup/>.
;
_journal_issue 7
_journal_name_full 'Dalton transactions (Cambridge, England : 2003)'
_journal_page_first 3087
_journal_page_last 3100
_journal_paper_doi 10.1039/d5dt02746b
_journal_volume 55
_journal_year 2026
_chemical_formula_moiety 'C54 H48 N7 O8 Sm, 1[C3H7NO]'
_chemical_formula_sum 'C57 H55 N8 O9 Sm'
_chemical_formula_weight 1146.44
_space_group_crystal_system monoclinic
_space_group_IT_number 15
_space_group_name_Hall '-C 2yc'
_space_group_name_H-M_alt 'C 1 2/c 1'
_atom_sites_solution_hydrogens mixed
_audit_creation_date 2024-07-24
_audit_creation_method
;
Olex2 1.5
(compiled 2024.02.16 svn.r378c4104 for OlexSys, GUI svn.r6928)
;
_audit_update_record
;
2024-07-29 deposited with the CCDC.	2026-01-06 downloaded from the CCDC.
;
_cell_angle_alpha 90
_cell_angle_beta 96.4560(10)
_cell_angle_gamma 90
_cell_formula_units_Z 8
_cell_length_a 26.0812(9)
_cell_length_b 14.3916(5)
_cell_length_c 27.6124(9)
_cell_measurement_reflns_used 8314
_cell_measurement_temperature 100.00
_cell_measurement_theta_max 28.12
_cell_measurement_theta_min 2.68
_cell_volume 10298.6(6)
_computing_cell_refinement 'SAINT V8.40B (?, 2016)'
_computing_data_reduction 'SAINT V8.40B (?, 2016)'
_computing_molecular_graphics 'Olex2 1.5 (Dolomanov et al., 2009)'
_computing_publication_material 'Olex2 1.5 (Dolomanov et al., 2009)'
_computing_structure_refinement 'SHELXL 2018/3 (Sheldrick, 2015)'
_computing_structure_solution 'SHELXT 2018/2 (Sheldrick, 2018)'
_diffrn_ambient_temperature 100.00
_diffrn_measured_fraction_theta_full 1.000
_diffrn_measured_fraction_theta_max 1.000
_diffrn_measurement_device_type 'Bruker D8 Quest with Photon III Detector'
_diffrn_measurement_method '\f and \w shutterless scans'
_diffrn_radiation_type MoK\a
_diffrn_radiation_wavelength 0.71073
_diffrn_reflns_av_R_equivalents 0.0703
_diffrn_reflns_av_unetI/netI 0.0591
_diffrn_reflns_Laue_measured_fraction_full 1.000
_diffrn_reflns_Laue_measured_fraction_max 1.000
_diffrn_reflns_limit_h_max 30
_diffrn_reflns_limit_h_min -30
_diffrn_reflns_limit_k_max 17
_diffrn_reflns_limit_k_min -17
_diffrn_reflns_limit_l_max 32
_diffrn_reflns_limit_l_min -30
_diffrn_reflns_number 35455
_diffrn_reflns_point_group_measured_fraction_full 1.000
_diffrn_reflns_point_group_measured_fraction_max 1.000
_diffrn_reflns_theta_full 25.000
_diffrn_reflns_theta_max 25.000
_diffrn_reflns_theta_min 1.619
_diffrn_source 'micro-focus sealed X-ray tube'
_exptl_absorpt_coefficient_mu 1.207
_exptl_absorpt_correction_T_max 0.6478
_exptl_absorpt_correction_T_min 0.5273
_exptl_absorpt_correction_type multi-scan
_exptl_absorpt_process_details
;
SADABS-2016/2 (Bruker,2016/2) was used for absorption correction.
wR2(int) was 0.1526 before and 0.0667 after correction.
The Ratio of minimum to maximum transmission is 0.8140.
The \l/2 correction factor is Not present.
;
_exptl_crystal_colour colourless
_exptl_crystal_density_diffrn 1.479
_exptl_crystal_description block
_exptl_crystal_F_000 4696
_exptl_crystal_size_max 0.119
_exptl_crystal_size_mid 0.108
_exptl_crystal_size_min 0.107
_refine_diff_density_max 1.018
_refine_diff_density_min -1.649
_refine_diff_density_rms 0.121
_refine_ls_extinction_method none
_refine_ls_goodness_of_fit_ref 1.310
_refine_ls_hydrogen_treatment constr
_refine_ls_matrix_type full
_refine_ls_number_parameters 619
_refine_ls_number_reflns 9069
_refine_ls_number_restraints 9
_refine_ls_restrained_S_all 1.311
_refine_ls_R_factor_all 0.0744
_refine_ls_R_factor_gt 0.0701
_refine_ls_shift/su_max 0.002
_refine_ls_shift/su_mean 0.000
_refine_ls_structure_factor_coef Fsqd
_refine_ls_weighting_details 'w=1/[\s^2^(Fo^2^)+140.0230P] where P=(Fo^2^+2Fc^2^)/3'
_refine_ls_weighting_scheme calc
_refine_ls_wR_factor_gt 0.1440
_refine_ls_wR_factor_ref 0.1460
_reflns_Friedel_coverage 0.000
_reflns_number_gt 8462
_reflns_number_total 9069
_reflns_threshold_expression 'I > 2\s(I)'
_cod_data_source_file d5dt02746b2.cif
_cod_data_source_block q
_cod_database_code 7720236
_shelx_shelxl_version_number 2018/3
_shelx_space_group_comment
;
The symmetry employed for this shelxl refinement is uniquely defined
by the following loop, which should always be used as a source of
symmetry information in preference to the above space-group names.
They are only intended as comments.
;
_olex2_refinement_description
;
1. Fixed Uiso
 At 1.2 times of:
  All C(H) groups
 At 1.5 times of:
  All C(H,H,H) groups, All O(H,H) groups
2. Restrained distances
 H4C-H1WA_$1
 2.2 with sigma of 0.02
 H1WA_$1-H4C
 2.2 with sigma of 0.01
 Sm1-H1WA \\sim Sm1-H1WB
 with sigma of 0.02
3. Uiso/Uaniso restraints and constraints
Uanis(C38A) \\sim Ueq: with sigma of 0.003 and sigma for terminal atoms of 0.006
Uanis(C41) = Uanis(C42) = Uanis(C45) = Uanis(C43) = Uanis(C44) = Uanis(C46A) =
Uanis(C51A) = Uanis(C50A) = Uanis(C49A) = Uanis(C48A) = Uanis(C47A) = Uanis(C40)
Uanis(N5) = Uanis(N6) = Uanis(N6A) = Uanis(N5A)
Uanis(O5) = Uanis(O6A)
Uanis(C35) = Uanis(C36A) = Uanis(C37A) = Uanis(C37) = Uanis(C36) = Uanis(C35A)
Uanis(C38A) = Uanis(C38)
Uanis(C50) = Uanis(C46) = Uanis(C51) = Uanis(C47) = Uanis(C49) = Uanis(C48) =
Uanis(C45A) = Uanis(C42A) = Uanis(C40A) = Uanis(C41A) = Uanis(C43A) =
Uanis(C44A)
Uanis(O6) = Uanis(O5A)
4. Others
 Fixed Sof: O5(0.75) O6(0.75) C50(0.75) H50(0.75) N6(0.75) C36(0.75) N5(0.75)
 C46(0.75) C41(0.75) H41(0.75) C51(0.75) H51(0.75) C47(0.75) H47(0.75)
 C49(0.75) H49(0.75) C37(0.75) C35(0.75) C40(0.75) C39(0.75) C42(0.75)
 H42(0.75) C45(0.75) H45(0.75) C48(0.75) H48(0.75) C43(0.75) H43(0.75)
 C44(0.75) H44(0.75) C38(0.75) H38A(0.75) H38B(0.75) H38C(0.75) O5A(0.25)
 C39A(0.25) N5A(0.25) C45A(0.25) H45A(0.25) C38A(0.25) H38D(0.25) H38E(0.25)
 H38F(0.25) C36A(0.25) C42A(0.25) H42A(0.25) O6A(0.25) C40A(0.25) N6A(0.25)
 C46A(0.25) C51A(0.25) H51A(0.25) C50A(0.25) H50A(0.25) C49A(0.25) H49A(0.25)
 C48A(0.25) H48A(0.25) C47A(0.25) H47A(0.25) C37A(0.25) C35A(0.25) C41A(0.25)
 H41A(0.25) C43A(0.25) H43A(0.25) C44A(0.25) H44A(0.25)
5.a Free rotating group:
 O1W(H1WA,H1WB)
5.b Aromatic/amide H refined with riding coordinates:
 C14(H14), C17(H17), C13(H13), C15(H15), C7(H7), C52(H52), C27(H27), C50(H50),
 C24(H24), C34(H34), C8(H8), C11(H11), C28(H28), C31(H31), C41(H41), C51(H51),
 C47(H47), C30(H30), C16(H16), C9(H9), C10(H10), C26(H26), C32(H32), C49(H49),
 C33(H33), C25(H25), C42(H42), C45(H45), C48(H48), C43(H43), C44(H44),
 C45A(H45A), C42A(H42A), C51A(H51A), C50A(H50A), C49A(H49A), C48A(H48A),
 C47A(H47A), C41A(H41A), C43A(H43A), C44A(H44A)
5.c Fitted hexagon refined as free rotating group:
 C46A(C51A,C50A,C49A,C48A,C47A)
5.d Idealised Me refined as rotating group:
 C4(H4A,H4B,H4C), C21(H21A,H21B,H21C), C54(H54A,H54B,H54C), C53(H53A,H53B,
 H53C), C38(H38A,H38B,H38C), C38A(H38D,H38E,H38F)
;
_smtbx_masks_void_probe_radius 1.2
_smtbx_masks_void_truncation_radius 1.2
_olex2_submission_special_instructions 'No special instructions were received'

loop_
_space_group_symop_operation_xyz
'x, y, z'
'-x, y, -z+1/2'
'x+1/2, y+1/2, z'
'-x+1/2, y+1/2, -z+1/2'
'-x, -y, -z'
'x, -y, z-1/2'
'-x+1/2, -y+1/2, -z'
'x+1/2, -y+1/2, z-1/2'

loop_
_atom_site_label
_atom_site_type_symbol
_atom_site_fract_x
_atom_site_fract_y
_atom_site_fract_z
_atom_site_U_iso_or_equiv
_atom_site_adp_type
_atom_site_occupancy
_atom_site_site_symmetry_order
_atom_site_calc_flag
_atom_site_refinement_flags_posn
_atom_site_refinement_flags_adp
_atom_site_refinement_flags_occupancy
_atom_site_disorder_assembly
_atom_site_disorder_group
Sm1 Sm 0.67143(2) 0.44598(2) 0.49963(2) 0.01998(11) Uani 1 1 d D . . . .
O2 O 0.71035(17) 0.5232(3) 0.57375(17) 0.0238(10) Uani 1 1 d . . . . .
O3 O 0.58240(17) 0.4477(3) 0.47383(17) 0.0258(10) Uani 1 1 d . . . . .
O1 O 0.74462(17) 0.5232(3) 0.47686(16) 0.0225(10) Uani 1 1 d . . . . .
O1W O 0.63908(17) 0.6028(3) 0.49880(17) 0.0220(10) Uani 1 1 d G . . . .
H1WA H 0.656107 0.654529 0.497264 0.033 Uiso 1 1 d DG U . . .
H1WB H 0.608388 0.619960 0.504565 0.033 Uiso 1 1 d DG U . . .
O4 O 0.62967(17) 0.3729(3) 0.56346(17) 0.0264(11) Uani 1 1 d . . . . .
N2 N 0.8235(2) 0.7156(4) 0.50713(19) 0.0206(12) Uani 1 1 d . . . . .
N1 N 0.8001(2) 0.6494(4) 0.47408(19) 0.0233(13) Uani 1 1 d . . . . .
O7 O 0.73723(17) 0.3433(3) 0.53886(17) 0.0239(10) Uani 1 1 d . . . . .
N3 N 0.4966(2) 0.3987(4) 0.4640(2) 0.0203(12) Uani 1 1 d . . . . .
N7 N 0.7343(2) 0.2434(4) 0.6018(2) 0.0231(13) Uani 1 1 d . . . . .
O5 O 0.6642(4) 0.4488(5) 0.4138(3) 0.0226(17) Uani 0.75 1 d . . P A 1
O6 O 0.6529(3) 0.2889(4) 0.4757(2) 0.0222(14) Uani 0.75 1 d . . P A 1
C3 C 0.8084(3) 0.6977(5) 0.5489(2) 0.0222(15) Uani 1 1 d . . . . .
N4 N 0.4636(2) 0.3470(4) 0.4898(2) 0.0217(12) Uani 1 1 d . . . . .
C29 C 0.4794(3) 0.4313(4) 0.4164(2) 0.0195(14) Uani 1 1 d . . . . .
C14 C 0.8012(3) 0.5928(5) 0.3444(3) 0.0301(17) Uani 1 1 d . . . . .
H14 H 0.780292 0.561659 0.319041 0.036 Uiso 1 1 calc R U . . .
C6 C 0.7629(3) 0.6009(5) 0.6355(2) 0.0226(15) Uani 1 1 d . . . . .
C12 C 0.8157(3) 0.6426(5) 0.4267(2) 0.0237(15) Uani 1 1 d . . . . .
C5 C 0.7463(2) 0.5791(4) 0.5828(2) 0.0188(14) Uani 1 1 d . . . . .
C1 C 0.7692(2) 0.5909(4) 0.4976(2) 0.0193(14) Uani 1 1 d . . . . .
C2 C 0.7732(3) 0.6208(5) 0.5466(2) 0.0228(15) Uani 1 1 d . . . . .
C17 C 0.8623(3) 0.6831(5) 0.4183(3) 0.0278(16) Uani 1 1 d . . . . .
H17 H 0.883263 0.713829 0.443817 0.033 Uiso 1 1 calc R U . . .
C13 C 0.7849(3) 0.5978(5) 0.3897(2) 0.0244(15) Uani 1 1 d . . . . .
H13 H 0.752937 0.571060 0.395751 0.029 Uiso 1 1 calc R U . . .
C18 C 0.5457(2) 0.4028(4) 0.4886(2) 0.0195(14) Uani 1 1 d . . . . .
C15 C 0.8473(3) 0.6318(5) 0.3345(3) 0.0328(18) Uani 1 1 d . . . . .
H15 H 0.858318 0.627505 0.302974 0.039 Uiso 1 1 calc R U . . .
C4 C 0.8263(3) 0.7575(5) 0.5917(3) 0.0268(16) Uani 1 1 d . . . . .
H4A H 0.854666 0.726389 0.611773 0.040 Uiso 1 1 calc R U . . .
H4B H 0.797710 0.768043 0.611217 0.040 Uiso 1 1 calc R U . . .
H4C H 0.838408 0.817186 0.580269 0.040 Uiso 1 1 calc DR U . . .
C7 C 0.7333(3) 0.6575(5) 0.6616(2) 0.0271(16) Uani 1 1 d . . . . .
H7 H 0.702559 0.684640 0.646163 0.033 Uiso 1 1 calc R U . . .
C52 C 0.7312(3) 0.2645(5) 0.5556(3) 0.0246(15) Uani 1 1 d . . . . .
H52 H 0.723678 0.215484 0.532890 0.030 Uiso 1 1 calc R U . . .
C19 C 0.5443(3) 0.3452(4) 0.5300(2) 0.0196(14) Uani 1 1 d . . . . .
C27 C 0.5849(3) 0.0853(5) 0.6155(3) 0.0314(17) Uani 1 1 d . . . . .
H27 H 0.582404 0.023156 0.603900 0.038 Uiso 1 1 calc R U . . .
C20 C 0.4917(2) 0.3154(4) 0.5281(2) 0.0178(14) Uani 1 1 d . . . . .
C50 C 0.6853(6) 0.5364(10) 0.2378(4) 0.0256(9) Uani 0.75 1 d . . P A 1
H50 H 0.700583 0.526292 0.208656 0.031 Uiso 0.75 1 calc R U P A 1
N6 N 0.6216(3) 0.3164(6) 0.3108(3) 0.0276(12) Uani 0.75 1 d . . P A 1
C24 C 0.5957(3) 0.2669(5) 0.6486(3) 0.0291(17) Uani 1 1 d . . . . .
H24 H 0.601043 0.328544 0.660407 0.035 Uiso 1 1 calc R U . . .
C22 C 0.5887(3) 0.3279(5) 0.5632(2) 0.0211(14) Uani 1 1 d . . . . .
C34 C 0.4276(3) 0.4234(5) 0.3987(3) 0.0305(17) Uani 1 1 d . . . . .
H34 H 0.403888 0.397494 0.418741 0.037 Uiso 1 1 calc R U . . .
C23 C 0.5880(2) 0.2502(5) 0.5992(3) 0.0221(15) Uani 1 1 d . . . . .
C8 C 0.7486(3) 0.6746(6) 0.7102(3) 0.0367(19) Uani 1 1 d . . . . .
H8 H 0.729141 0.716094 0.727703 0.044 Uiso 1 1 calc R U . . .
C36 C 0.6292(5) 0.2931(9) 0.3921(4) 0.0251(13) Uani 0.75 1 d . . P A 1
C11 C 0.8076(3) 0.5612(6) 0.6584(3) 0.0359(18) Uani 1 1 d . . . . .
H11 H 0.828692 0.523598 0.640446 0.043 Uiso 1 1 calc R U . . .
C28 C 0.5827(3) 0.1594(5) 0.5823(3) 0.0269(16) Uani 1 1 d . . . . .
H28 H 0.577634 0.147424 0.548253 0.032 Uiso 1 1 calc R U . . .
N5 N 0.6383(3) 0.3973(6) 0.3353(3) 0.0276(12) Uani 0.75 1 d . . P A 1
C46 C 0.6505(4) 0.4763(7) 0.3080(4) 0.0256(9) Uani 0.75 1 d . . P A 1
C21 C 0.4663(3) 0.2617(5) 0.5646(3) 0.0276(16) Uani 1 1 d . . . . .
H21A H 0.484914 0.203310 0.571699 0.041 Uiso 1 1 calc R U . . .
H21B H 0.430528 0.248193 0.551562 0.041 Uiso 1 1 calc R U . . .
H21C H 0.466564 0.298199 0.594579 0.041 Uiso 1 1 calc R U . . .
C31 C 0.4946(3) 0.5019(7) 0.3409(3) 0.047(2) Uani 1 1 d . . . . .
H31 H 0.517792 0.529872 0.321026 0.056 Uiso 1 1 calc R U . . .
C54 C 0.7443(3) 0.3147(6) 0.6385(3) 0.039(2) Uani 1 1 d . . . . .
H54A H 0.775277 0.298534 0.660296 0.059 Uiso 1 1 calc R U . . .
H54B H 0.714744 0.319450 0.657391 0.059 Uiso 1 1 calc R U . . .
H54C H 0.749558 0.374373 0.622723 0.059 Uiso 1 1 calc R U . . .
C41 C 0.6275(4) 0.0841(7) 0.4621(4) 0.0342(9) Uani 0.75 1 d . . P A 1
H41 H 0.663977 0.084878 0.469086 0.041 Uiso 0.75 1 calc R U P A 1
C51 C 0.6716(4) 0.4606(7) 0.2651(4) 0.0256(9) Uani 0.75 1 d . . P A 1
H51 H 0.676807 0.399028 0.254287 0.031 Uiso 0.75 1 calc R U P A 1
C53 C 0.7249(3) 0.1490(5) 0.6183(3) 0.0318(17) Uani 1 1 d . . . . .
H53A H 0.692550 0.147513 0.633187 0.048 Uiso 1 1 calc R U . . .
H53B H 0.753440 0.129779 0.642423 0.048 Uiso 1 1 calc R U . . .
H53C H 0.722545 0.106443 0.590456 0.048 Uiso 1 1 calc R U . . .
C47 C 0.6424(4) 0.5655(7) 0.3238(4) 0.0256(9) Uani 0.75 1 d . . P A 1
H47 H 0.627938 0.575711 0.353448 0.031 Uiso 0.75 1 calc R U P A 1
C30 C 0.5130(3) 0.4723(5) 0.3872(3) 0.0328(18) Uani 1 1 d . . . . .
H30 H 0.548374 0.480029 0.399009 0.039 Uiso 1 1 calc R U . . .
C16 C 0.8772(3) 0.6776(5) 0.3722(3) 0.0341(18) Uani 1 1 d . . . . .
H16 H 0.908699 0.705737 0.365810 0.041 Uiso 1 1 calc R U . . .
C9 C 0.7916(4) 0.6322(6) 0.7337(3) 0.043(2) Uani 1 1 d . . . . .
H9 H 0.800731 0.641339 0.767601 0.051 Uiso 1 1 calc R U . . .
C10 C 0.8214(3) 0.5764(6) 0.7076(3) 0.042(2) Uani 1 1 d . . . . .
H10 H 0.851660 0.548234 0.723462 0.051 Uiso 1 1 calc R U . . .
C26 C 0.5905(3) 0.1024(5) 0.6645(3) 0.0325(18) Uani 1 1 d . . . . .
H26 H 0.590922 0.052402 0.687009 0.039 Uiso 1 1 calc R U . . .
C32 C 0.4437(3) 0.4920(5) 0.3228(3) 0.0321(17) Uani 1 1 d . . . . .
H32 H 0.431773 0.511825 0.290682 0.039 Uiso 1 1 calc R U . . .
C49 C 0.6768(4) 0.6249(8) 0.2526(4) 0.0256(9) Uani 0.75 1 d . . P A 1
H49 H 0.685370 0.675913 0.233235 0.031 Uiso 0.75 1 calc R U P A 1
C37 C 0.6159(4) 0.2552(7) 0.3442(4) 0.0251(13) Uani 0.75 1 d . . P A 1
C33 C 0.4103(3) 0.4529(6) 0.3522(3) 0.0358(18) Uani 1 1 d . . . . .
H33 H 0.374870 0.446060 0.340269 0.043 Uiso 1 1 calc R U . . .
C25 C 0.5955(3) 0.1933(5) 0.6810(3) 0.0342(18) Uani 1 1 d . . . . .
H25 H 0.598960 0.205301 0.715061 0.041 Uiso 1 1 calc R U . . .
C35 C 0.6452(4) 0.3857(8) 0.3842(4) 0.0251(13) Uani 0.75 1 d . . P A 1
C40 C 0.6017(4) 0.1636(7) 0.4441(4) 0.0342(9) Uani 0.75 1 d . . P A 1
C39 C 0.6304(3) 0.2522(6) 0.4382(4) 0.022(2) Uani 0.75 1 d . . P A 1
C42 C 0.6005(4) 0.0047(7) 0.4700(4) 0.0342(9) Uani 0.75 1 d . . P A 1
H42 H 0.618111 -0.050084 0.481593 0.041 Uiso 0.75 1 calc R U P A 1
C45 C 0.5483(4) 0.1617(7) 0.4339(4) 0.0342(9) Uani 0.75 1 d . . P A 1
H45 H 0.530636 0.214935 0.420243 0.041 Uiso 0.75 1 calc R U P A 1
C48 C 0.6559(4) 0.6406(7) 0.2958(3) 0.0256(9) Uani 0.75 1 d . . P A 1
H48 H 0.650727 0.702378 0.306319 0.031 Uiso 0.75 1 calc R U P A 1
C43 C 0.5463(4) 0.0055(7) 0.4605(4) 0.0342(9) Uani 0.75 1 d . . P A 1
H43 H 0.527352 -0.048983 0.466227 0.041 Uiso 0.75 1 calc R U P A 1
C44 C 0.5209(4) 0.0832(7) 0.4434(4) 0.0342(9) Uani 0.75 1 d . . P A 1
H44 H 0.484255 0.083397 0.437940 0.041 Uiso 0.75 1 calc R U P A 1
C38 C 0.6002(6) 0.1614(9) 0.3297(5) 0.056(3) Uani 0.75 1 d . . P A 1
H38A H 0.564420 0.151269 0.335981 0.085 Uiso 0.75 1 calc R U P A 1
H38B H 0.622710 0.116542 0.348367 0.085 Uiso 0.75 1 calc R U P A 1
H38C H 0.602958 0.153264 0.294801 0.085 Uiso 0.75 1 calc R U P A 1
O5A O 0.6596(9) 0.3011(15) 0.4504(8) 0.0222(14) Uani 0.25 1 d . . P A 2
C39A C 0.6485(10) 0.441(2) 0.3681(10) 0.024(6) Uani 0.25 1 d . . P A 2
N5A N 0.6160(9) 0.2062(16) 0.3939(8) 0.0276(12) Uani 0.25 1 d . . P A 2
C45A C 0.6778(13) 0.475(2) 0.2872(12) 0.0256(9) Uani 0.25 1 d . . P A 2
H45A H 0.692489 0.414387 0.287599 0.031 Uiso 0.25 1 calc R U P A 2
C38A C 0.5850(16) 0.324(3) 0.2770(13) 0.056(3) Uani 0.25 1 d . U P A 2
H38D H 0.564656 0.381072 0.276243 0.085 Uiso 0.25 1 calc R U P A 2
H38E H 0.563976 0.273717 0.261078 0.085 Uiso 0.25 1 calc R U P A 2
H38F H 0.615472 0.333720 0.259840 0.085 Uiso 0.25 1 calc R U P A 2
C36A C 0.6334(11) 0.348(2) 0.3667(11) 0.0251(13) Uani 0.25 1 d . . P A 2
C42A C 0.6312(12) 0.654(2) 0.2866(10) 0.0256(9) Uani 0.25 1 d . . P A 2
H42A H 0.614893 0.713265 0.285458 0.031 Uiso 0.25 1 calc R U P A 2
O6A O 0.6612(13) 0.4848(17) 0.4094(13) 0.0226(17) Uani 0.25 1 d . . P A 2
C40A C 0.6502(12) 0.502(2) 0.3254(11) 0.0256(9) Uani 0.25 1 d . . P A 2
N6A N 0.5919(10) 0.2183(19) 0.3449(9) 0.0276(12) Uani 0.25 1 d . . P A 2
C46A C 0.6052(8) 0.1271(13) 0.4197(8) 0.0342(9) Uani 0.25 1 d G . P A 2
C51A C 0.5594(7) 0.0789(13) 0.4072(7) 0.0342(9) Uani 0.25 1 d G . P A 2
H51A H 0.536312 0.098156 0.380034 0.041 Uiso 0.25 1 calc R U P A 2
C50A C 0.5475(6) 0.0024(13) 0.4346(8) 0.0342(9) Uani 0.25 1 d G . P A 2
H50A H 0.516205 -0.030543 0.426126 0.041 Uiso 0.25 1 calc R U P A 2
C49A C 0.5813(8) -0.0258(12) 0.4744(7) 0.0342(9) Uani 0.25 1 d G . P A 2
H49A H 0.573129 -0.078009 0.493124 0.041 Uiso 0.25 1 calc R U P A 2
C48A C 0.6271(7) 0.0225(14) 0.4868(7) 0.0342(9) Uani 0.25 1 d G . P A 2
H48A H 0.650161 0.003223 0.514029 0.041 Uiso 0.25 1 calc R U P A 2
C47A C 0.6390(7) 0.0989(15) 0.4594(9) 0.0342(9) Uani 0.25 1 d G . P A 2
H47A H 0.670269 0.131923 0.467937 0.041 Uiso 0.25 1 calc R U P A 2
C37A C 0.6023(12) 0.297(2) 0.3301(12) 0.0251(13) Uani 0.25 1 d . . P A 2
C35A C 0.6364(16) 0.285(3) 0.4067(13) 0.0251(13) Uani 0.25 1 d . . P A 2
C41A C 0.6279(12) 0.593(2) 0.3253(12) 0.0256(9) Uani 0.25 1 d . . P A 2
H41A H 0.610352 0.611313 0.352051 0.031 Uiso 0.25 1 calc R U P A 2
C43A C 0.6588(11) 0.625(2) 0.2509(14) 0.0256(9) Uani 0.25 1 d . . P A 2
H43A H 0.662502 0.667197 0.224861 0.031 Uiso 0.25 1 calc R U P A 2
C44A C 0.6840(19) 0.533(3) 0.2494(11) 0.0256(9) Uani 0.25 1 d . . P A 2
H44A H 0.703202 0.515141 0.223622 0.031 Uiso 0.25 1 calc R U P A 2

loop_
_atom_site_aniso_label
_atom_site_aniso_U_11
_atom_site_aniso_U_22
_atom_site_aniso_U_33
_atom_site_aniso_U_23
_atom_site_aniso_U_13
_atom_site_aniso_U_12
Sm1 0.01771(18) 0.01681(18) 0.02501(19) 0.00186(15) 0.00067(13) -0.00636(15)
O2 0.021(2) 0.022(2) 0.029(3) -0.001(2) 0.001(2) -0.004(2)
O3 0.019(2) 0.025(2) 0.033(3) 0.010(2) 0.002(2) -0.004(2)
O1 0.023(2) 0.019(2) 0.025(2) -0.0006(19) 0.000(2) -0.008(2)
O1W 0.015(2) 0.021(2) 0.031(3) -0.002(2) 0.0084(19) -0.0081(19)
O4 0.021(2) 0.027(3) 0.031(3) 0.006(2) 0.000(2) -0.007(2)
N2 0.028(3) 0.017(3) 0.017(3) 0.005(2) 0.005(2) -0.004(2)
N1 0.026(3) 0.025(3) 0.017(3) 0.003(2) -0.003(2) -0.012(3)
O7 0.022(2) 0.021(3) 0.030(3) 0.004(2) 0.007(2) -0.002(2)
N3 0.020(3) 0.015(3) 0.025(3) 0.000(2) -0.002(2) -0.007(2)
N7 0.020(3) 0.023(3) 0.027(3) -0.002(2) 0.004(2) -0.001(2)
O5 0.021(3) 0.022(5) 0.024(3) -0.004(5) 0.002(2) 0.000(5)
O6 0.026(3) 0.017(3) 0.023(4) -0.007(3) -0.002(3) -0.004(2)
C3 0.023(3) 0.015(3) 0.028(4) -0.003(3) -0.002(3) -0.003(3)
N4 0.017(3) 0.020(3) 0.029(3) 0.006(2) 0.005(2) -0.007(2)
C29 0.027(4) 0.006(3) 0.025(3) 0.000(3) 0.004(3) -0.004(3)
C14 0.047(5) 0.018(4) 0.023(4) 0.005(3) -0.004(3) -0.001(3)
C6 0.022(3) 0.019(3) 0.027(4) 0.000(3) 0.003(3) -0.013(3)
C12 0.028(4) 0.018(4) 0.026(4) 0.003(3) 0.005(3) 0.001(3)
C5 0.021(3) 0.012(3) 0.023(3) -0.001(3) 0.000(3) 0.001(3)
C1 0.017(3) 0.016(3) 0.025(3) 0.002(3) 0.001(3) -0.006(3)
C2 0.024(4) 0.017(3) 0.025(4) 0.003(3) -0.002(3) -0.003(3)
C17 0.030(4) 0.022(4) 0.031(4) 0.002(3) 0.001(3) -0.007(3)
C13 0.029(4) 0.016(3) 0.029(4) 0.007(3) 0.003(3) 0.000(3)
C18 0.018(3) 0.011(3) 0.029(4) 0.000(3) 0.004(3) 0.002(3)
C15 0.046(5) 0.026(4) 0.029(4) -0.001(3) 0.014(4) 0.003(4)
C4 0.031(4) 0.023(4) 0.027(4) -0.005(3) 0.006(3) -0.011(3)
C7 0.034(4) 0.024(4) 0.023(4) 0.001(3) 0.004(3) -0.009(3)
C52 0.021(3) 0.022(4) 0.031(4) -0.001(3) 0.003(3) -0.003(3)
C19 0.023(3) 0.017(3) 0.019(3) -0.002(3) 0.008(3) 0.000(3)
C27 0.031(4) 0.018(4) 0.045(5) 0.006(3) -0.001(3) -0.003(3)
C20 0.021(3) 0.011(3) 0.023(3) -0.003(3) 0.008(3) 0.004(3)
C50 0.032(2) 0.0198(19) 0.025(2) -0.0003(17) 0.001(2) 0.0008(17)
N6 0.033(3) 0.023(3) 0.026(3) -0.005(2) -0.003(2) -0.007(2)
C24 0.038(4) 0.023(4) 0.026(4) 0.003(3) 0.001(3) 0.007(3)
C22 0.023(3) 0.022(4) 0.020(3) 0.002(3) 0.009(3) 0.003(3)
C34 0.023(4) 0.033(4) 0.035(4) 0.002(3) 0.002(3) -0.004(3)
C23 0.013(3) 0.025(4) 0.029(4) 0.001(3) 0.004(3) -0.002(3)
C8 0.052(5) 0.033(4) 0.027(4) -0.007(3) 0.014(4) -0.012(4)
C36 0.026(3) 0.022(3) 0.027(4) -0.002(3) 0.003(3) -0.003(2)
C11 0.035(4) 0.039(5) 0.033(4) 0.004(4) -0.004(3) 0.004(4)
C28 0.024(4) 0.026(4) 0.030(4) 0.002(3) 0.003(3) -0.004(3)
N5 0.033(3) 0.023(3) 0.026(3) -0.005(2) -0.003(2) -0.007(2)
C46 0.032(2) 0.0198(19) 0.025(2) -0.0003(17) 0.001(2) 0.0008(17)
C21 0.018(3) 0.032(4) 0.034(4) 0.011(3) 0.007(3) -0.003(3)
C31 0.035(5) 0.066(6) 0.039(5) 0.020(4) 0.003(4) -0.015(4)
C54 0.056(5) 0.038(5) 0.024(4) -0.004(3) 0.004(4) -0.009(4)
C41 0.030(2) 0.025(2) 0.047(3) -0.0003(18) 0.001(2) -0.0061(16)
C51 0.032(2) 0.0198(19) 0.025(2) -0.0003(17) 0.001(2) 0.0008(17)
C53 0.029(4) 0.031(4) 0.036(4) 0.005(3) 0.009(3) 0.000(3)
C47 0.032(2) 0.0198(19) 0.025(2) -0.0003(17) 0.001(2) 0.0008(17)
C30 0.020(4) 0.036(4) 0.041(4) 0.010(3) -0.002(3) -0.006(3)
C16 0.033(4) 0.033(4) 0.039(4) 0.010(4) 0.017(4) -0.006(3)
C9 0.065(6) 0.041(5) 0.019(4) 0.004(4) -0.004(4) -0.024(4)
C10 0.045(5) 0.040(5) 0.038(5) 0.010(4) -0.011(4) -0.005(4)
C26 0.037(4) 0.029(4) 0.033(4) 0.015(3) 0.007(3) 0.001(3)
C32 0.031(4) 0.037(4) 0.027(4) 0.008(3) 0.000(3) -0.006(3)
C49 0.032(2) 0.0198(19) 0.025(2) -0.0003(17) 0.001(2) 0.0008(17)
C37 0.026(3) 0.022(3) 0.027(4) -0.002(3) 0.003(3) -0.003(2)
C33 0.027(4) 0.047(5) 0.032(4) 0.002(4) -0.004(3) -0.015(4)
C25 0.049(5) 0.031(4) 0.024(4) 0.004(3) 0.007(3) 0.007(4)
C35 0.026(3) 0.022(3) 0.027(4) -0.002(3) 0.003(3) -0.003(2)
C40 0.030(2) 0.025(2) 0.047(3) -0.0003(18) 0.001(2) -0.0061(16)
C39 0.014(4) 0.017(4) 0.035(6) -0.004(4) 0.001(4) 0.004(4)
C42 0.030(2) 0.025(2) 0.047(3) -0.0003(18) 0.001(2) -0.0061(16)
C45 0.030(2) 0.025(2) 0.047(3) -0.0003(18) 0.001(2) -0.0061(16)
C48 0.032(2) 0.0198(19) 0.025(2) -0.0003(17) 0.001(2) 0.0008(17)
C43 0.030(2) 0.025(2) 0.047(3) -0.0003(18) 0.001(2) -0.0061(16)
C44 0.030(2) 0.025(2) 0.047(3) -0.0003(18) 0.001(2) -0.0061(16)
C38 0.072(6) 0.047(5) 0.049(5) 0.007(4) 0.003(4) -0.008(5)
O5A 0.026(3) 0.017(3) 0.023(4) -0.007(3) -0.002(3) -0.004(2)
C39A 0.026(14) 0.023(15) 0.022(14) -0.006(13) -0.003(11) -0.005(13)
N5A 0.033(3) 0.023(3) 0.026(3) -0.005(2) -0.003(2) -0.007(2)
C45A 0.032(2) 0.0198(19) 0.025(2) -0.0003(17) 0.001(2) 0.0008(17)
C38A 0.072(6) 0.047(5) 0.049(5) 0.007(4) 0.003(4) -0.008(5)
C36A 0.026(3) 0.022(3) 0.027(4) -0.002(3) 0.003(3) -0.003(2)
C42A 0.032(2) 0.0198(19) 0.025(2) -0.0003(17) 0.001(2) 0.0008(17)
O6A 0.021(3) 0.022(5) 0.024(3) -0.004(5) 0.002(2) 0.000(5)
C40A 0.032(2) 0.0198(19) 0.025(2) -0.0003(17) 0.001(2) 0.0008(17)
N6A 0.033(3) 0.023(3) 0.026(3) -0.005(2) -0.003(2) -0.007(2)
C46A 0.030(2) 0.025(2) 0.047(3) -0.0003(18) 0.001(2) -0.0061(16)
C51A 0.030(2) 0.025(2) 0.047(3) -0.0003(18) 0.001(2) -0.0061(16)
C50A 0.030(2) 0.025(2) 0.047(3) -0.0003(18) 0.001(2) -0.0061(16)
C49A 0.030(2) 0.025(2) 0.047(3) -0.0003(18) 0.001(2) -0.0061(16)
C48A 0.030(2) 0.025(2) 0.047(3) -0.0003(18) 0.001(2) -0.0061(16)
C47A 0.030(2) 0.025(2) 0.047(3) -0.0003(18) 0.001(2) -0.0061(16)
C37A 0.026(3) 0.022(3) 0.027(4) -0.002(3) 0.003(3) -0.003(2)
C35A 0.026(3) 0.022(3) 0.027(4) -0.002(3) 0.003(3) -0.003(2)
C41A 0.032(2) 0.0198(19) 0.025(2) -0.0003(17) 0.001(2) 0.0008(17)
C43A 0.032(2) 0.0198(19) 0.025(2) -0.0003(17) 0.001(2) 0.0008(17)
C44A 0.032(2) 0.0198(19) 0.025(2) -0.0003(17) 0.001(2) 0.0008(17)

loop_
_atom_type_symbol
_atom_type_description
_atom_type_scat_dispersion_real
_atom_type_scat_dispersion_imag
_atom_type_scat_source
C C 0.0033 0.0016 'International Tables Vol C Tables 4.2.6.8 and 6.1.1.4'
H H 0.0000 0.0000 'International Tables Vol C Tables 4.2.6.8 and 6.1.1.4'
N N 0.0061 0.0033 'International Tables Vol C Tables 4.2.6.8 and 6.1.1.4'
O O 0.0106 0.0060 'International Tables Vol C Tables 4.2.6.8 and 6.1.1.4'
Sm Sm -0.1638 3.4418 'International Tables Vol C Tables 4.2.6.8 and 6.1.1.4'

loop_
_geom_angle_atom_site_label_1
_geom_angle_atom_site_label_2
_geom_angle_atom_site_label_3
_geom_angle
_geom_angle_site_symmetry_1
_geom_angle_site_symmetry_3
_geom_angle_publ_flag
O2 Sm1 O5A 148.4(5) . . ?
O2 Sm1 O6A 135.2(7) . . ?
O3 Sm1 O2 123.46(16) . . ?
O3 Sm1 O1 135.80(16) . . ?
O3 Sm1 O1W 69.77(16) . . ?
O3 Sm1 O4 73.42(15) . . ?
O3 Sm1 O7 140.07(16) . . ?
O3 Sm1 O5 74.4(3) . . ?
O3 Sm1 O6 76.4(2) . . ?
O3 Sm1 O5A 77.6(5) . . ?
O3 Sm1 O6A 73.1(8) . . ?
O1 Sm1 O2 74.73(15) . . ?
O1 Sm1 O1W 81.32(15) . . ?
O1 Sm1 O4 147.80(15) . . ?
O1 Sm1 O7 81.52(15) . . ?
O1 Sm1 O5 72.5(2) . . ?
O1 Sm1 O6 121.2(2) . . ?
O1 Sm1 O5A 107.7(5) . . ?
O1 Sm1 O6A 68.5(8) . . ?
O1W Sm1 O2 72.21(15) . . ?
O1W Sm1 O4 103.22(16) . . ?
O1W Sm1 O7 143.56(15) . . ?
O1W Sm1 O5A 139.3(5) . . ?
O1W Sm1 O6A 77.7(6) . . ?
O4 Sm1 O2 76.45(16) . . ?
O4 Sm1 O7 76.31(15) . . ?
O4 Sm1 O5A 89.8(5) . . ?
O4 Sm1 O6A 143.7(8) . . ?
O7 Sm1 O2 72.35(16) . . ?
O7 Sm1 O5A 76.8(5) . . ?
O7 Sm1 O6A 124.3(7) . . ?
O5 Sm1 O2 144.3(2) . . ?
O5 Sm1 O1W 89.2(2) . . ?
O5 Sm1 O4 138.6(2) . . ?
O5 Sm1 O7 115.6(2) . . ?
O5 Sm1 O6 75.4(2) . . ?
O6 Sm1 O2 135.45(19) . . ?
O6 Sm1 O1W 145.52(19) . . ?
O6 Sm1 O4 72.3(2) . . ?
O6 Sm1 O7 69.99(19) . . ?
O5A Sm1 O6A 69.8(8) . . ?
C5 O2 Sm1 134.1(4) . . ?
C18 O3 Sm1 131.0(4) . . ?
C1 O1 Sm1 128.8(4) . . ?
Sm1 O1W H1WA 128.4 . . ?
Sm1 O1W H1WB 126.4 . . ?
H1WA O1W H1WB 104.6 . . ?
C22 O4 Sm1 132.7(4) . . ?
C3 N2 N1 106.9(5) . . ?
N2 N1 C12 119.7(5) . . ?
C1 N1 N2 110.0(5) . . ?
C1 N1 C12 129.6(6) . . ?
C52 O7 Sm1 127.6(4) . . ?
N4 N3 C29 120.0(5) . . ?
C18 N3 N4 111.4(5) . . ?
C18 N3 C29 128.2(6) . . ?
C52 N7 C54 120.5(6) . . ?
C52 N7 C53 121.8(6) . . ?
C54 N7 C53 117.6(6) . . ?
C35 O5 Sm1 127.6(7) . . ?
C39 O6 Sm1 133.7(6) . . ?
N2 C3 C2 111.9(6) . . ?
N2 C3 C4 119.6(6) . . ?
C2 C3 C4 128.5(6) . . ?
C20 N4 N3 106.2(5) . . ?
C34 C29 N3 119.5(6) . . ?
C30 C29 N3 121.6(6) . . ?
C30 C29 C34 118.9(6) . . ?
C13 C14 H14 119.2 . . ?
C13 C14 C15 121.7(7) . . ?
C15 C14 H14 119.2 . . ?
C7 C6 C5 120.8(6) . . ?
C7 C6 C11 119.7(7) . . ?
C11 C6 C5 119.5(6) . . ?
C17 C12 N1 118.1(6) . . ?
C13 C12 N1 120.6(6) . . ?
C13 C12 C17 121.3(7) . . ?
O2 C5 C6 117.3(6) . . ?
O2 C5 C2 123.8(6) . . ?
C2 C5 C6 118.8(6) . . ?
O1 C1 N1 123.4(6) . . ?
O1 C1 C2 130.2(6) . . ?
N1 C1 C2 106.3(5) . . ?
C5 C2 C3 131.3(6) . . ?
C1 C2 C3 104.8(6) . . ?
C1 C2 C5 123.9(6) . . ?
C12 C17 H17 120.9 . . ?
C16 C17 C12 118.2(7) . . ?
C16 C17 H17 120.9 . . ?
C14 C13 C12 118.9(7) . . ?
C14 C13 H13 120.5 . . ?
C12 C13 H13 120.5 . . ?
O3 C18 N3 124.0(6) . . ?
O3 C18 C19 130.6(6) . . ?
N3 C18 C19 105.4(5) . . ?
C14 C15 H15 120.9 . . ?
C14 C15 C16 118.2(7) . . ?
C16 C15 H15 120.9 . . ?
C3 C4 H4A 109.5 . . ?
C3 C4 H4B 109.5 . . ?
C3 C4 H4C 109.5 . . ?
H4A C4 H4B 109.5 . . ?
H4A C4 H4C 109.5 . . ?
H4B C4 H4C 109.5 . . ?
C6 C7 H7 120.1 . . ?
C8 C7 C6 119.8(7) . . ?
C8 C7 H7 120.1 . . ?
O7 C52 N7 125.5(7) . . ?
O7 C52 H52 117.3 . . ?
N7 C52 H52 117.3 . . ?
C18 C19 C20 104.9(6) . . ?
C22 C19 C18 122.2(6) . . ?
C22 C19 C20 132.9(6) . . ?
C28 C27 H27 119.9 . . ?
C26 C27 H27 119.9 . . ?
C26 C27 C28 120.2(7) . . ?
N4 C20 C19 112.0(6) . . ?
N4 C20 C21 118.8(6) . . ?
C19 C20 C21 129.0(6) . . ?
C51 C50 H50 119.7 . . ?
C49 C50 H50 119.7 . . ?
C49 C50 C51 120.7(10) . . ?
C37 N6 N5 106.1(8) . . ?
C23 C24 H24 120.2 . . ?
C23 C24 C25 119.7(7) . . ?
C25 C24 H24 120.2 . . ?
O4 C22 C19 123.3(6) . . ?
O4 C22 C23 117.2(6) . . ?
C19 C22 C23 119.5(6) . . ?
C29 C34 H34 119.8 . . ?
C33 C34 C29 120.4(7) . . ?
C33 C34 H34 119.8 . . ?
C24 C23 C22 121.0(6) . . ?
C24 C23 C28 119.7(7) . . ?
C28 C23 C22 119.2(6) . . ?
C7 C8 H8 119.6 . . ?
C9 C8 C7 120.7(8) . . ?
C9 C8 H8 119.6 . . ?
C35 C36 C37 105.0(9) . . ?
C39 C36 C37 131.0(11) . . ?
C39 C36 C35 123.9(10) . . ?
C6 C11 H11 120.1 . . ?
C10 C11 C6 119.7(8) . . ?
C10 C11 H11 120.1 . . ?
C27 C28 H28 120.0 . . ?
C23 C28 C27 120.0(7) . . ?
C23 C28 H28 120.0 . . ?
N6 N5 C46 119.2(8) . . ?
C35 N5 N6 112.5(8) . . ?
C35 N5 C46 128.0(9) . . ?
C51 C46 N5 117.3(9) . . ?
C47 C46 N5 121.7(10) . . ?
C47 C46 C51 120.9(9) . . ?
C20 C21 H21A 109.5 . . ?
C20 C21 H21B 109.5 . . ?
C20 C21 H21C 109.5 . . ?
H21A C21 H21B 109.5 . . ?
H21A C21 H21C 109.5 . . ?
H21B C21 H21C 109.5 . . ?
C30 C31 H31 119.2 . . ?
C32 C31 H31 119.2 . . ?
C32 C31 C30 121.7(7) . . ?
N7 C54 H54A 109.5 . . ?
N7 C54 H54B 109.5 . . ?
N7 C54 H54C 109.5 . . ?
H54A C54 H54B 109.5 . . ?
H54A C54 H54C 109.5 . . ?
H54B C54 H54C 109.5 . . ?
C40 C41 H41 119.8 . . ?
C42 C41 H41 119.8 . . ?
C42 C41 C40 120.4(10) . . ?
C50 C51 H51 120.5 . . ?
C46 C51 C50 119.1(10) . . ?
C46 C51 H51 120.5 . . ?
N7 C53 H53A 109.5 . . ?
N7 C53 H53B 109.5 . . ?
N7 C53 H53C 109.5 . . ?
H53A C53 H53B 109.5 . . ?
H53A C53 H53C 109.5 . . ?
H53B C53 H53C 109.5 . . ?
C46 C47 H47 120.4 . . ?
C46 C47 C48 119.1(9) . . ?
C48 C47 H47 120.4 . . ?
C29 C30 H30 120.2 . . ?
C31 C30 C29 119.6(7) . . ?
C31 C30 H30 120.2 . . ?
C17 C16 C15 121.7(7) . . ?
C17 C16 H16 119.1 . . ?
C15 C16 H16 119.1 . . ?
C8 C9 H9 120.3 . . ?
C8 C9 C10 119.5(7) . . ?
C10 C9 H9 120.3 . . ?
C11 C10 H10 119.8 . . ?
C9 C10 C11 120.5(8) . . ?
C9 C10 H10 119.8 . . ?
C27 C26 H26 120.3 . . ?
C27 C26 C25 119.4(7) . . ?
C25 C26 H26 120.3 . . ?
C31 C32 H32 120.7 . . ?
C31 C32 C33 118.6(7) . . ?
C33 C32 H32 120.7 . . ?
C50 C49 H49 119.9 . . ?
C50 C49 C48 120.2(10) . . ?
C48 C49 H49 119.9 . . ?
N6 C37 C36 111.2(10) . . ?
N6 C37 C38 119.1(9) . . ?
C36 C37 C38 129.6(11) . . ?
C34 C33 H33 119.6 . . ?
C32 C33 C34 120.8(7) . . ?
C32 C33 H33 119.6 . . ?
C24 C25 C26 121.0(7) . . ?
C24 C25 H25 119.5 . . ?
C26 C25 H25 119.5 . . ?
O5 C35 C36 131.6(10) . . ?
O5 C35 N5 123.2(10) . . ?
N5 C35 C36 105.1(9) . . ?
C41 C40 C39 120.8(9) . . ?
C45 C40 C41 119.4(10) . . ?
C45 C40 C39 119.8(9) . . ?
O6 C39 C36 122.5(10) . . ?
O6 C39 C40 117.7(9) . . ?
C36 C39 C40 119.7(9) . . ?
C41 C42 H42 120.5 . . ?
C41 C42 C43 119.0(10) . . ?
C43 C42 H42 120.5 . . ?
C40 C45 H45 119.8 . . ?
C44 C45 C40 120.5(10) . . ?
C44 C45 H45 119.8 . . ?
C47 C48 H48 120.0 . . ?
C49 C48 C47 119.9(10) . . ?
C49 C48 H48 120.0 . . ?
C42 C43 H43 119.6 . . ?
C44 C43 C42 120.9(10) . . ?
C44 C43 H43 119.6 . . ?
C45 C44 H44 120.1 . . ?
C43 C44 C45 119.8(10) . . ?
C43 C44 H44 120.1 . . ?
C37 C38 H38A 109.5 . . ?
C37 C38 H38B 109.5 . . ?
C37 C38 H38C 109.5 . . ?
H38A C38 H38B 109.5 . . ?
H38A C38 H38C 109.5 . . ?
H38B C38 H38C 109.5 . . ?
C35A O5A Sm1 132(2) . . ?
C36A C39A C40A 126(3) . . ?
O6A C39A C36A 122(3) . . ?
O6A C39A C40A 113(3) . . ?
C46A N5A N6A 119(2) . . ?
C35A N5A N6A 106(3) . . ?
C35A N5A C46A 133(3) . . ?
C40A C45A H45A 119.3 . . ?
C44A C45A H45A 119.3 . . ?
C44A C45A C40A 121(3) . . ?
H38D C38A H38E 109.5 . . ?
H38D C38A H38F 109.5 . . ?
H38E C38A H38F 109.5 . . ?
C37A C38A H38D 109.5 . . ?
C37A C38A H38E 109.5 . . ?
C37A C38A H38F 109.5 . . ?
C39A C36A C37A 131(3) . . ?
C39A C36A C35A 127(3) . . ?
C37A C36A C35A 101(3) . . ?
C41A C42A H42A 121.7 . . ?
C43A C42A H42A 121.7 . . ?
C43A C42A C41A 117(3) . . ?
C39A O6A Sm1 138(2) . . ?
C45A C40A C39A 120(3) . . ?
C45A C40A C41A 120(3) . . ?
C41A C40A C39A 120(3) . . ?
C37A N6A N5A 109(3) . . ?
N5A C46A C51A 120.1(16) . . ?
N5A C46A C47A 119.8(16) . . ?
C51A C46A C47A 120.0 . . ?
C46A C51A H51A 120.0 . . ?
C46A C51A C50A 120.0 . . ?
C50A C51A H51A 120.0 . . ?
C51A C50A H50A 120.0 . . ?
C49A C50A C51A 120.0 . . ?
C49A C50A H50A 120.0 . . ?
C50A C49A H49A 120.0 . . ?
C48A C49A C50A 120.0 . . ?
C48A C49A H49A 120.0 . . ?
C49A C48A H48A 120.0 . . ?
C49A C48A C47A 120.0 . . ?
C47A C48A H48A 120.0 . . ?
C46A C47A H47A 120.0 . . ?
C48A C47A C46A 120.0 . . ?
C48A C47A H47A 120.0 . . ?
C36A C37A C38A 129(3) . . ?
N6A C37A C38A 120(3) . . ?
N6A C37A C36A 111(3) . . ?
O5A C35A C36A 125(3) . . ?
N5A C35A O5A 123(4) . . ?
N5A C35A C36A 111(3) . . ?
C42A C41A C40A 121(3) . . ?
C42A C41A H41A 119.4 . . ?
C40A C41A H41A 119.4 . . ?
C42A C43A H43A 117.7 . . ?
C42A C43A C44A 125(3) . . ?
C44A C43A H43A 117.7 . . ?
C45A C44A C43A 116(3) . . ?
C45A C44A H44A 122.0 . . ?
C43A C44A H44A 122.0 . . ?

loop_
_geom_bond_atom_site_label_1
_geom_bond_atom_site_label_2
_geom_bond_distance
_geom_bond_site_symmetry_2
_geom_bond_publ_flag
Sm1 O2 2.446(5) . ?
Sm1 O3 2.351(4) . ?
Sm1 O1 2.354(4) . ?
Sm1 O1W 2.409(5) . ?
Sm1 O4 2.415(5) . ?
Sm1 O7 2.426(5) . ?
Sm1 O5 2.355(9) . ?
Sm1 O6 2.390(6) . ?
Sm1 O5A 2.49(2) . ?
Sm1 O6A 2.54(3) . ?
O2 C5 1.240(8) . ?
O3 C18 1.260(8) . ?
O1 C1 1.267(8) . ?
O1W H1WA 0.8700 . ?
O1W H1WB 0.8693 . ?
O4 C22 1.250(8) . ?
N2 N1 1.410(7) . ?
N2 C3 1.288(9) . ?
N1 C12 1.418(9) . ?
N1 C1 1.378(8) . ?
O7 C52 1.241(8) . ?
N3 N4 1.392(7) . ?
N3 C29 1.419(8) . ?
N3 C18 1.383(8) . ?
N7 C52 1.304(9) . ?
N7 C54 1.445(9) . ?
N7 C53 1.463(9) . ?
O5 C35 1.283(15) . ?
O6 C39 1.249(11) . ?
C3 C2 1.435(9) . ?
C3 C4 1.493(9) . ?
N4 C20 1.300(8) . ?
C29 C34 1.390(9) . ?
C29 C30 1.387(10) . ?
C14 H14 0.9500 . ?
C14 C13 1.368(10) . ?
C14 C15 1.381(11) . ?
C6 C5 1.504(9) . ?
C6 C7 1.380(10) . ?
C6 C11 1.387(10) . ?
C12 C17 1.390(10) . ?
C12 C13 1.385(10) . ?
C5 C2 1.417(9) . ?
C1 C2 1.413(9) . ?
C17 H17 0.9500 . ?
C17 C16 1.376(10) . ?
C13 H13 0.9500 . ?
C18 C19 1.417(9) . ?
C15 H15 0.9500 . ?
C15 C16 1.393(11) . ?
C4 H4A 0.9800 . ?
C4 H4B 0.9800 . ?
C4 H4C 0.9800 . ?
C7 H7 0.9500 . ?
C7 C8 1.378(10) . ?
C52 H52 0.9500 . ?
C19 C20 1.435(9) . ?
C19 C22 1.414(9) . ?
C27 H27 0.9500 . ?
C27 C28 1.403(10) . ?
C27 C26 1.366(11) . ?
C20 C21 1.483(9) . ?
C50 H50 0.9500 . ?
C50 C51 1.394(16) . ?
C50 C49 1.362(18) . ?
N6 N5 1.391(11) . ?
N6 C37 1.297(14) . ?
C24 H24 0.9500 . ?
C24 C23 1.377(10) . ?
C24 C25 1.388(10) . ?
C22 C23 1.498(9) . ?
C34 H34 0.9500 . ?
C34 C33 1.380(10) . ?
C23 C28 1.390(10) . ?
C8 H8 0.9500 . ?
C8 C9 1.373(12) . ?
C36 C37 1.438(14) . ?
C36 C35 1.421(18) . ?
C36 C39 1.399(14) . ?
C11 H11 0.9500 . ?
C11 C10 1.382(11) . ?
C28 H28 0.9500 . ?
N5 C46 1.420(13) . ?
N5 C35 1.353(13) . ?
C46 C51 1.380(15) . ?
C46 C47 1.379(14) . ?
C21 H21A 0.9800 . ?
C21 H21B 0.9800 . ?
C21 H21C 0.9800 . ?
C31 H31 0.9500 . ?
C31 C30 1.383(11) . ?
C31 C32 1.372(11) . ?
C54 H54A 0.9800 . ?
C54 H54B 0.9800 . ?
C54 H54C 0.9800 . ?
C41 H41 0.9500 . ?
C41 C40 1.391(15) . ?
C41 C42 1.373(14) . ?
C51 H51 0.9500 . ?
C53 H53A 0.9800 . ?
C53 H53B 0.9800 . ?
C53 H53C 0.9800 . ?
C47 H47 0.9500 . ?
C47 C48 1.398(14) . ?
C30 H30 0.9500 . ?
C16 H16 0.9500 . ?
C9 H9 0.9500 . ?
C9 C10 1.375(13) . ?
C10 H10 0.9500 . ?
C26 H26 0.9500 . ?
C26 C25 1.387(11) . ?
C32 H32 0.9500 . ?
C32 C33 1.376(10) . ?
C49 H49 0.9500 . ?
C49 C48 1.384(15) . ?
C37 C38 1.453(16) . ?
C33 H33 0.9500 . ?
C25 H25 0.9500 . ?
C40 C39 1.497(13) . ?
C40 C45 1.387(14) . ?
C42 H42 0.9500 . ?
C42 C43 1.407(15) . ?
C45 H45 0.9500 . ?
C45 C44 1.379(14) . ?
C48 H48 0.9500 . ?
C43 H43 0.9500 . ?
C43 C44 1.358(14) . ?
C44 H44 0.9500 . ?
C38 H38A 0.9800 . ?
C38 H38B 0.9800 . ?
C38 H38C 0.9800 . ?
O5A C35A 1.31(4) . ?
C39A C36A 1.40(4) . ?
C39A O6A 1.31(4) . ?
C39A C40A 1.47(4) . ?
N5A N6A 1.44(3) . ?
N5A C46A 1.39(3) . ?
N5A C35A 1.28(5) . ?
C45A H45A 0.9500 . ?
C45A C40A 1.40(4) . ?
C45A C44A 1.36(5) . ?
C38A H38D 0.9800 . ?
C38A H38E 0.9800 . ?
C38A H38F 0.9800 . ?
C38A C37A 1.53(5) . ?
C36A C37A 1.43(4) . ?
C36A C35A 1.43(5) . ?
C42A H42A 0.9500 . ?
C42A C41A 1.40(4) . ?
C42A C43A 1.35(4) . ?
C40A C41A 1.42(4) . ?
N6A C37A 1.24(4) . ?
C46A C51A 1.3900 . ?
C46A C47A 1.3900 . ?
C51A H51A 0.9500 . ?
C51A C50A 1.3900 . ?
C50A H50A 0.9500 . ?
C50A C49A 1.3900 . ?
C49A H49A 0.9500 . ?
C49A C48A 1.3900 . ?
C48A H48A 0.9500 . ?
C48A C47A 1.3900 . ?
C47A H47A 0.9500 . ?
C41A H41A 0.9500 . ?
C43A H43A 0.9500 . ?
C43A C44A 1.49(6) . ?
C44A H44A 0.9500 . ?

loop_
_geom_torsion_atom_site_label_1
_geom_torsion_atom_site_label_2
_geom_torsion_atom_site_label_3
_geom_torsion_atom_site_label_4
_geom_torsion
_geom_torsion_site_symmetry_1
_geom_torsion_site_symmetry_2
_geom_torsion_site_symmetry_3
_geom_torsion_site_symmetry_4
_geom_torsion_publ_flag
Sm1 O2 C5 C6 -172.2(4) . . . . ?
Sm1 O2 C5 C2 5.7(10) . . . . ?
Sm1 O3 C18 N3 -167.6(4) . . . . ?
Sm1 O3 C18 C19 9.8(11) . . . . ?
Sm1 O1 C1 N1 -158.2(5) . . . . ?
Sm1 O1 C1 C2 24.4(10) . . . . ?
Sm1 O4 C22 C19 -32.5(10) . . . . ?
Sm1 O4 C22 C23 145.6(5) . . . . ?
Sm1 O7 C52 N7 -106.9(7) . . . . ?
Sm1 O5 C35 C36 -9.2(17) . . . . ?
Sm1 O5 C35 N5 173.6(7) . . . . ?
Sm1 O6 C39 C36 29.0(14) . . . . ?
Sm1 O6 C39 C40 -148.1(7) . . . . ?
Sm1 O5A C35A N5A -151(3) . . . . ?
Sm1 O5A C35A C36A 33(6) . . . . ?
O2 C5 C2 C3 167.1(7) . . . . ?
O2 C5 C2 C1 -12.5(11) . . . . ?
O3 C18 C19 C20 178.5(7) . . . . ?
O3 C18 C19 C22 -1.0(11) . . . . ?
O1 C1 C2 C3 176.9(7) . . . . ?
O1 C1 C2 C5 -3.4(12) . . . . ?
O4 C22 C23 C24 61.7(9) . . . . ?
O4 C22 C23 C28 -114.3(7) . . . . ?
N2 N1 C12 C17 16.8(9) . . . . ?
N2 N1 C12 C13 -162.3(6) . . . . ?
N2 N1 C1 O1 -177.9(6) . . . . ?
N2 N1 C1 C2 0.0(7) . . . . ?
N2 C3 C2 C5 -178.2(7) . . . . ?
N2 C3 C2 C1 1.5(8) . . . . ?
N1 N2 C3 C2 -1.5(8) . . . . ?
N1 N2 C3 C4 -179.2(6) . . . . ?
N1 C12 C17 C16 -179.2(6) . . . . ?
N1 C12 C13 C14 179.9(6) . . . . ?
N1 C1 C2 C3 -0.8(7) . . . . ?
N1 C1 C2 C5 178.9(6) . . . . ?
N3 N4 C20 C19 0.7(7) . . . . ?
N3 N4 C20 C21 176.3(6) . . . . ?
N3 C29 C34 C33 -178.7(7) . . . . ?
N3 C29 C30 C31 179.2(7) . . . . ?
N3 C18 C19 C20 -3.7(7) . . . . ?
N3 C18 C19 C22 176.8(6) . . . . ?
C3 N2 N1 C12 -170.3(6) . . . . ?
C3 N2 N1 C1 1.0(7) . . . . ?
N4 N3 C29 C34 9.6(9) . . . . ?
N4 N3 C29 C30 -171.5(6) . . . . ?
N4 N3 C18 O3 -177.7(6) . . . . ?
N4 N3 C18 C19 4.4(7) . . . . ?
C29 N3 N4 C20 170.5(6) . . . . ?
C29 N3 C18 O3 9.2(11) . . . . ?
C29 N3 C18 C19 -168.7(6) . . . . ?
C29 C34 C33 C32 -1.1(12) . . . . ?
C14 C15 C16 C17 1.1(12) . . . . ?
C6 C5 C2 C3 -15.0(11) . . . . ?
C6 C5 C2 C1 165.4(6) . . . . ?
C6 C7 C8 C9 -3.2(11) . . . . ?
C6 C11 C10 C9 -1.2(12) . . . . ?
C12 N1 C1 O1 -7.8(11) . . . . ?
C12 N1 C1 C2 170.1(6) . . . . ?
C12 C17 C16 C15 -0.9(11) . . . . ?
C5 C6 C7 C8 178.3(6) . . . . ?
C5 C6 C11 C10 -176.1(7) . . . . ?
C1 N1 C12 C17 -152.5(7) . . . . ?
C1 N1 C12 C13 28.4(11) . . . . ?
C17 C12 C13 C14 0.8(10) . . . . ?
C13 C14 C15 C16 -0.4(11) . . . . ?
C13 C12 C17 C16 -0.1(11) . . . . ?
C18 N3 N4 C20 -3.2(7) . . . . ?
C18 N3 C29 C34 -177.9(6) . . . . ?
C18 N3 C29 C30 1.1(10) . . . . ?
C18 C19 C20 N4 2.0(7) . . . . ?
C18 C19 C20 C21 -173.2(7) . . . . ?
C18 C19 C22 O4 12.3(10) . . . . ?
C18 C19 C22 C23 -165.8(6) . . . . ?
C15 C14 C13 C12 -0.5(11) . . . . ?
C4 C3 C2 C5 -0.8(12) . . . . ?
C4 C3 C2 C1 178.9(7) . . . . ?
C7 C6 C5 O2 -74.8(8) . . . . ?
C7 C6 C5 C2 107.2(8) . . . . ?
C7 C6 C11 C10 1.8(11) . . . . ?
C7 C8 C9 C10 3.8(12) . . . . ?
C19 C22 C23 C24 -120.1(7) . . . . ?
C19 C22 C23 C28 63.8(9) . . . . ?
C27 C26 C25 C24 -0.9(12) . . . . ?
C20 C19 C22 O4 -167.1(7) . . . . ?
C20 C19 C22 C23 14.8(11) . . . . ?
C50 C49 C48 C47 -1.2(16) . . . . ?
N6 N5 C46 C51 -33.7(13) . . . . ?
N6 N5 C46 C47 147.4(10) . . . . ?
N6 N5 C35 O5 174.4(9) . . . . ?
N6 N5 C35 C36 -3.4(11) . . . . ?
C24 C23 C28 C27 0.4(10) . . . . ?
C22 C19 C20 N4 -178.6(7) . . . . ?
C22 C19 C20 C21 6.3(12) . . . . ?
C22 C23 C28 C27 176.5(6) . . . . ?
C34 C29 C30 C31 -1.8(11) . . . . ?
C23 C24 C25 C26 3.4(12) . . . . ?
C8 C9 C10 C11 -1.6(13) . . . . ?
C11 C6 C5 O2 103.1(8) . . . . ?
C11 C6 C5 C2 -74.9(8) . . . . ?
C11 C6 C7 C8 0.4(11) . . . . ?
C28 C27 C26 C25 -1.9(11) . . . . ?
N5 N6 C37 C36 -0.6(13) . . . . ?
N5 N6 C37 C38 -177.9(10) . . . . ?
N5 C46 C51 C50 -178.5(10) . . . . ?
N5 C46 C47 C48 179.0(9) . . . . ?
C46 N5 C35 O5 0.7(16) . . . . ?
C46 N5 C35 C36 -177.1(10) . . . . ?
C46 C47 C48 C49 0.2(15) . . . . ?
C31 C32 C33 C34 -0.5(13) . . . . ?
C54 N7 C52 O7 1.7(11) . . . . ?
C41 C40 C39 O6 -62.4(14) . . . . ?
C41 C40 C39 C36 120.5(12) . . . . ?
C41 C40 C45 C44 2.6(17) . . . . ?
C41 C42 C43 C44 0.8(17) . . . . ?
C51 C50 C49 C48 1.9(18) . . . . ?
C51 C46 C47 C48 0.1(16) . . . . ?
C53 N7 C52 O7 177.9(6) . . . . ?
C47 C46 C51 C50 0.5(16) . . . . ?
C30 C29 C34 C33 2.3(11) . . . . ?
C30 C31 C32 C33 1.0(14) . . . . ?
C26 C27 C28 C23 2.1(11) . . . . ?
C32 C31 C30 C29 0.2(14) . . . . ?
C49 C50 C51 C46 -1.5(18) . . . . ?
C37 N6 N5 C46 176.9(9) . . . . ?
C37 N6 N5 C35 2.6(12) . . . . ?
C37 C36 C35 O5 -174.7(11) . . . . ?
C37 C36 C35 N5 2.8(12) . . . . ?
C37 C36 C39 O6 164.6(11) . . . . ?
C37 C36 C39 C40 -18.5(18) . . . . ?
C25 C24 C23 C22 -179.1(7) . . . . ?
C25 C24 C23 C28 -3.1(11) . . . . ?
C35 C36 C37 N6 -1.4(13) . . . . ?
C35 C36 C37 C38 175.6(12) . . . . ?
C35 C36 C39 O6 -11.2(17) . . . . ?
C35 C36 C39 C40 165.7(10) . . . . ?
C35 N5 C46 C51 139.6(10) . . . . ?
C35 N5 C46 C47 -39.3(15) . . . . ?
C40 C41 C42 C43 -1.5(18) . . . . ?
C40 C45 C44 C43 -3.3(17) . . . . ?
C39 C36 C37 N6 -177.8(11) . . . . ?
C39 C36 C37 C38 -1(2) . . . . ?
C39 C36 C35 O5 2(2) . . . . ?
C39 C36 C35 N5 179.6(10) . . . . ?
C39 C40 C45 C44 -173.9(10) . . . . ?
C42 C41 C40 C39 176.3(10) . . . . ?
C42 C41 C40 C45 -0.2(19) . . . . ?
C42 C43 C44 C45 1.6(17) . . . . ?
C45 C40 C39 O6 114.1(11) . . . . ?
C45 C40 C39 C36 -63.0(14) . . . . ?
C39A C36A C37A C38A 14(6) . . . . ?
C39A C36A C37A N6A -171(3) . . . . ?
C39A C36A C35A O5A -9(6) . . . . ?
C39A C36A C35A N5A 175(3) . . . . ?
C39A C40A C41A C42A 177(3) . . . . ?
N5A N6A C37A C38A 174(3) . . . . ?
N5A N6A C37A C36A -1(4) . . . . ?
N5A C46A C51A C50A -177(2) . . . . ?
N5A C46A C47A C48A 177(2) . . . . ?
C45A C40A C41A C42A 2(5) . . . . ?
C36A C39A O6A Sm1 3(5) . . . . ?
C36A C39A C40A C45A -54(4) . . . . ?
C36A C39A C40A C41A 132(3) . . . . ?
C42A C43A C44A C45A 0(6) . . . . ?
O6A C39A C36A C37A 156(3) . . . . ?
O6A C39A C36A C35A -9(5) . . . . ?
O6A C39A C40A C45A 129(3) . . . . ?
O6A C39A C40A C41A -46(4) . . . . ?
C40A C39A C36A C37A -22(5) . . . . ?
C40A C39A C36A C35A 173(3) . . . . ?
C40A C39A O6A Sm1 -179(3) . . . . ?
C40A C45A C44A C43A -1(5) . . . . ?
N6A N5A C46A C51A -24(3) . . . . ?
N6A N5A C46A C47A 159.4(19) . . . . ?
N6A N5A C35A O5A 176(3) . . . . ?
N6A N5A C35A C36A -8(4) . . . . ?
C46A N5A N6A C37A 173(3) . . . . ?
C46A N5A C35A O5A 11(6) . . . . ?
C46A N5A C35A C36A -173(3) . . . . ?
C46A C51A C50A C49A 0.0 . . . . ?
C51A C46A C47A C48A 0.0 . . . . ?
C51A C50A C49A C48A 0.0 . . . . ?
C50A C49A C48A C47A 0.0 . . . . ?
C49A C48A C47A C46A 0.0 . . . . ?
C47A C46A C51A C50A 0.0 . . . . ?
C37A C36A C35A O5A -177(4) . . . . ?
C37A C36A C35A N5A 7(4) . . . . ?
C35A N5A N6A C37A 6(4) . . . . ?
C35A N5A C46A C51A 140(3) . . . . ?
C35A N5A C46A C47A -37(4) . . . . ?
C35A C36A C37A C38A -178(4) . . . . ?
C35A C36A C37A N6A -3(4) . . . . ?
C41A C42A C43A C44A 2(5) . . . . ?
C43A C42A C41A C40A -3(5) . . . . ?
C44A C45A C40A C39A -174(3) . . . . ?
C44A C45A C40A C41A 0(5) . . . . ?

loop_
_smtbx_masks_void_nr
_smtbx_masks_void_average_x
_smtbx_masks_void_average_y
_smtbx_masks_void_average_z
_smtbx_masks_void_volume
_smtbx_masks_void_count_electrons
_smtbx_masks_void_content
1 0.000 0.453 0.250 251.4 80.4 '2 C3H7NO'
2 0.000 0.547 0.750 251.4 80.4 '2 C3H7NO'
3 0.208 0.374 0.765 9.5 2.0 ?
4 0.208 0.626 0.265 9.5 2.0 ?
5 0.292 0.126 0.235 9.5 2.0 ?
6 0.292 0.874 0.735 9.5 2.0 ?
7 0.500 0.047 0.750 251.4 80.4 '2 C3H7NO'
8 0.500 0.953 0.250 251.4 80.4 '2 C3H7NO'
9 0.708 0.126 0.265 9.5 2.0 ?
10 0.708 0.874 0.765 9.5 2.0 ?
11 0.792 0.374 0.735 9.5 2.0 ?
12 0.792 0.626 0.235 9.5 2.0 ?
